data_2008278
loop_
_publ_author_name
'Friede, Bernd'
'Jansen, Martin'

_publ_section_title
;
 Cs~6~Sn~2~Te~6~, a new telluridodistannate(III)
;
_journal_issue 3
_journal_name_full 'Acta Crystallographica Section C'
_journal_page_first 282
_journal_page_last 284
_journal_paper_doi 10.1107/S0108270198014681
_journal_volume 55
_journal_year 1999
_chemical_formula_sum 'Cs6 Sn2 Te6'
_chemical_formula_weight 1800.44
_chemical_name_common Hexacesium-hexatellurodistannate(III)
_chemical_name_systematic Hexacesium-hexatellurodistannate(III)
_space_group_IT_number 15
_symmetry_cell_setting monoclinic
_symmetry_space_group_name_Hall '-C 2yc'
_symmetry_space_group_name_H-M 'C 1 2/c 1'
_audit_creation_method SHELXL-97
_cell_angle_alpha 90.00
_cell_angle_beta 96.73(3)
_cell_angle_gamma 90.00
_cell_formula_units_Z 4
_cell_length_a 17.460(4)
_cell_length_b 14.330(3)
_cell_length_c 10.250(2)
_cell_measurement_reflns_used 25
_cell_measurement_temperature 223(2)
_cell_measurement_theta_max 24.9
_cell_measurement_theta_min 18.5
_cell_volume 2546.9(9)
_computing_cell_refinement 'CELDIM in CAD-4 Software'
_computing_data_collection 'CAD-4 Software (Enraf-Nonius, 1989)'
_computing_data_reduction 'CADSHEL  in CAD-4 Software'
_computing_molecular_graphics 'DIAMOND (Crystal Impact, 1998)'
_computing_publication_material SHELXL97
_computing_structure_refinement 'SHELXL97 (Sheldrick, 1997a)'
_computing_structure_solution 'SHELXS97 (Sheldrick, 1997b)'
_diffrn_ambient_temperature 293(2)
_diffrn_measured_fraction_theta_full 1.000
_diffrn_measured_fraction_theta_max 1.000
_diffrn_measurement_device_type 'Enraf-Nonius CAD-4'
_diffrn_measurement_method 'variable \w/2\q scans'
_diffrn_radiation_monochromator graphite
_diffrn_radiation_source 'fine-focus sealed tube'
_diffrn_radiation_type MoK\a
_diffrn_radiation_wavelength 0.71073
_diffrn_reflns_av_R_equivalents 0.0213
_diffrn_reflns_av_sigmaI/netI 0.0461
_diffrn_reflns_limit_h_max 20
_diffrn_reflns_limit_h_min -20
_diffrn_reflns_limit_k_max 0
_diffrn_reflns_limit_k_min -17
_diffrn_reflns_limit_l_max 12
_diffrn_reflns_limit_l_min -12
_diffrn_reflns_number 5472
_diffrn_reflns_theta_full 25.00
_diffrn_reflns_theta_max 25
_diffrn_reflns_theta_min 1.84
_diffrn_standards_decay_% none
_diffrn_standards_interval_time '60 min'
_diffrn_standards_number 3
_exptl_absorpt_coefficient_mu 17.128
_exptl_absorpt_correction_T_max 1.00
_exptl_absorpt_correction_T_min 0.51
_exptl_absorpt_correction_type '\y scan'
_exptl_absorpt_process_details 'North et al., 1968'
_exptl_crystal_colour black
_exptl_crystal_density_diffrn 4.695
_exptl_crystal_density_method 'not measured'
_exptl_crystal_description column
_exptl_crystal_F_000 2968
_exptl_crystal_size_max 0.20
_exptl_crystal_size_mid 0.10
_exptl_crystal_size_min 0.05
_refine_diff_density_max '1.345 (0.76 \%A from Cs4)'
_refine_diff_density_min -0.943
_refine_ls_extinction_coef 0.00095(3)
_refine_ls_extinction_method 'SHELXL97 (Sheldrick, 1997a)'
_refine_ls_goodness_of_fit_ref 1.199
_refine_ls_hydrogen_treatment none
_refine_ls_matrix_type full
_refine_ls_number_parameters 66
_refine_ls_number_reflns 2245
_refine_ls_number_restraints 0
_refine_ls_restrained_S_all 1.199
_refine_ls_R_factor_all 0.0345
_refine_ls_R_factor_gt 0.0265
_refine_ls_shift/su_max 0.001
_refine_ls_shift/su_mean 0.000
_refine_ls_structure_factor_coef Fsqd
_refine_ls_weighting_details 'calc w = 1/[\s^2^(Fo^2^)+(0.0203P)^2^+9.9534P] where P=(Fo^2^+2Fc^2^)/3'
_refine_ls_weighting_scheme calc
_refine_ls_wR_factor_ref 0.0613
_reflns_number_gt 1957
_reflns_number_total 2245
_reflns_threshold_expression I>2\s(I)
_cod_data_source_file ln1072.cif
_cod_data_source_block ln1072
_cod_original_sg_symbol_H-M 'C 2/c'
_cod_database_code 2008278

loop_
_symmetry_equiv_pos_as_xyz
'x, y, z'
'-x, y, -z+1/2'
'x+1/2, y+1/2, z'
'-x+1/2, y+1/2, -z+1/2'
'-x, -y, -z'
'x, -y, z-1/2'
'-x+1/2, -y+1/2, -z'
'x+1/2, -y+1/2, z-1/2'

loop_
_atom_site_label
_atom_site_fract_x
_atom_site_fract_y
_atom_site_fract_z
_atom_site_U_iso_or_equiv
_atom_site_adp_type
_atom_site_calc_flag
_atom_site_refinement_flags
_atom_site_occupancy
_atom_site_disorder_assembly
_atom_site_disorder_group
_atom_site_type_symbol
Sn1 0.32367(3) 0.24149(3) 0.95419(5) 0.01064(14) Uani d . 1 . . Sn
Te1 0.18711(3) 0.23262(4) 1.31347(5) 0.01534(14) Uani d . 1 . . Te
Te2 0.07858(3) 0.12969(4) 0.92296(5) 0.01782(14) Uani d . 1 . . Te
Te3 0.38101(3) 0.06713(3) 1.02176(5) 0.01704(14) Uani d . 1 . . Te
Cs1 0.5 0.10687(5) 0.75 0.02079(17) Uani d S 1 . . Cs
Cs2 0 -0.08656(5) 0.75 0.01895(17) Uani d S 1 . . Cs
Cs3 0.40693(3) 0.18995(4) 1.36699(5) 0.02165(15) Uani d . 1 . . Cs
Cs4 0.21559(3) -0.02746(4) 1.18407(6) 0.03128(16) Uani d . 1 . . Cs

loop_
_atom_site_aniso_label
_atom_site_aniso_U_11
_atom_site_aniso_U_22
_atom_site_aniso_U_33
_atom_site_aniso_U_12
_atom_site_aniso_U_13
_atom_site_aniso_U_23
Sn1 0.0096(2) 0.0121(3) 0.0103(3) 0.00085(19) 0.00116(18) -0.00052(19)
Te1 0.0146(2) 0.0204(3) 0.0110(3) -0.0008(2) 0.00127(18) 0.00018(19)
Te2 0.0174(3) 0.0190(3) 0.0166(3) -0.0042(2) 0.00020(19) -0.0040(2)
Te3 0.0197(3) 0.0142(3) 0.0179(3) 0.0045(2) 0.0052(2) 0.0028(2)
Cs1 0.0178(3) 0.0265(4) 0.0187(4) 0.000 0.0050(3) 0.000
Cs2 0.0160(3) 0.0188(4) 0.0224(4) 0.000 0.0037(3) 0.000
Cs3 0.0191(3) 0.0275(3) 0.0181(3) 0.0015(2) 0.00114(19) 0.0016(2)
Cs4 0.0277(3) 0.0232(3) 0.0460(4) 0.0063(2) 0.0176(2) 0.0118(3)

loop_
_atom_type_symbol
_atom_type_description
_atom_type_scat_dispersion_real
_atom_type_scat_dispersion_imag
_atom_type_scat_source
Sn Sn -0.6537 1.4246 'International Tables Vol C Tables 4.2.6.8 and 6.1.1.4'
Te Te -0.5308 1.6751 'International Tables Vol C Tables 4.2.6.8 and 6.1.1.4'
Cs Cs -0.3680 2.1192 'International Tables Vol C Tables 4.2.6.8 and 6.1.1.4'

loop_
_geom_angle_atom_site_label_1
_geom_angle_atom_site_label_2
_geom_angle_atom_site_label_3
_geom_angle_site_symmetry_1
_geom_angle_site_symmetry_3
_geom_angle
_geom_angle_publ_flag
Te2 Sn1 Te3 7_557 . 108.05(3) yes
Te2 Sn1 Te1 7_557 7_557 109.62(3) yes
Te3 Sn1 Te1 . 7_557 110.72(2) yes
Te2 Sn1 Sn1 7_557 7_557 109.32(3) yes
Te3 Sn1 Sn1 . 7_557 108.11(3) yes
Te1 Sn1 Sn1 7_557 7_557 110.96(4) yes
Te2 Sn1 Cs4 7_557 7_557 65.12(2) ?
Te3 Sn1 Cs4 . 7_557 166.83(2) ?
Te1 Sn1 Cs4 7_557 7_557 63.897(17) ?
Sn1 Sn1 Cs4 7_557 7_557 85.02(2) ?
Te2 Sn1 Cs1 7_557 . 94.72(2) ?
Te3 Sn1 Cs1 . . 57.542(17) ?
Te1 Sn1 Cs1 7_557 . 63.38(2) ?
Sn1 Sn1 Cs1 7_557 . 155.42(3) ?
Cs4 Sn1 Cs1 7_557 . 110.593(18) ?
Te2 Sn1 Cs3 7_557 . 63.09(2) ?
Te3 Sn1 Cs3 . . 62.155(17) ?
Te1 Sn1 Cs3 7_557 . 164.42(2) ?
Sn1 Sn1 Cs3 7_557 . 84.62(3) ?
Cs4 Sn1 Cs3 7_557 . 119.644(16) ?
Cs1 Sn1 Cs3 . . 102.47(2) ?
Te2 Sn1 Cs4 7_557 6 164.26(2) ?
Te3 Sn1 Cs4 . 6 69.04(3) ?
Te1 Sn1 Cs4 7_557 6 59.55(2) ?
Sn1 Sn1 Cs4 7_557 6 85.98(3) ?
Cs4 Sn1 Cs4 7_557 6 114.22(2) ?
Cs1 Sn1 Cs4 . 6 70.461(18) ?
Cs3 Sn1 Cs4 . 6 124.05(2) ?
Sn1 Te1 Cs4 7_557 4_557 82.19(2) ?
Sn1 Te1 Cs3 7_557 . 96.53(3) ?
Cs4 Te1 Cs3 4_557 . 73.069(17) ?
Sn1 Te1 Cs2 7_557 5_557 86.99(3) ?
Cs4 Te1 Cs2 4_557 5_557 148.296(19) ?
Cs3 Te1 Cs2 . 5_557 138.04(2) ?
Sn1 Te1 Cs1 7_557 7_557 78.49(3) ?
Cs4 Te1 Cs1 4_557 7_557 80.66(2) ?
Cs3 Te1 Cs1 . 7_557 153.701(18) ?
Cs2 Te1 Cs1 5_557 7_557 67.98(2) ?
Sn1 Te1 Cs3 7_557 7_558 142.56(2) ?
Cs4 Te1 Cs3 4_557 7_558 88.27(2) ?
Cs3 Te1 Cs3 . 7_558 115.17(3) ?
Cs2 Te1 Cs3 5_557 7_558 82.41(2) ?
Cs1 Te1 Cs3 7_557 7_558 64.23(2) ?
Sn1 Te1 Cs4 7_557 . 78.000(19) ?
Cs4 Te1 Cs4 4_557 . 139.848(17) ?
Cs3 Te1 Cs4 . . 74.924(18) ?
Cs2 Te1 Cs4 5_557 . 64.934(18) ?
Cs1 Te1 Cs4 7_557 . 127.87(2) ?
Cs3 Te1 Cs4 7_558 . 127.556(17) ?
Sn1 Te2 Cs2 7_557 . 162.66(2) ?
Sn1 Te2 Cs2 7_557 5_557 88.51(2) ?
Cs2 Te2 Cs2 . 5_557 97.589(17) ?
Sn1 Te2 Cs4 7_557 6 98.49(2) ?
Cs2 Te2 Cs4 . 6 67.072(15) ?
Cs2 Te2 Cs4 5_557 6 143.10(2) ?
Sn1 Te2 Cs3 7_557 8_455 92.72(3) ?
Cs2 Te2 Cs3 . 8_455 104.05(2) ?
Cs2 Te2 Cs3 5_557 8_455 83.61(2) ?
Cs4 Te2 Cs3 6 8_455 131.69(2) ?
Sn1 Te2 Cs3 7_557 7_557 79.23(3) ?
Cs2 Te2 Cs3 . 7_557 103.65(2) ?
Cs2 Te2 Cs3 5_557 7_557 145.465(19) ?
Cs4 Te2 Cs3 6 7_557 71.17(2) ?
Cs3 Te2 Cs3 8_455 7_557 65.09(2) ?
Sn1 Te2 Cs4 7_557 . 77.40(3) ?
Cs2 Te2 Cs4 . . 90.45(3) ?
Cs2 Te2 Cs4 5_557 . 64.894(18) ?
Cs4 Te2 Cs4 6 . 81.267(19) ?
Cs3 Te2 Cs4 8_455 . 146.945(19) ?
Cs3 Te2 Cs4 7_557 . 140.456(19) ?
Sn1 Te3 Cs1 . . 83.73(2) ?
Sn1 Te3 Cs4 . . 99.41(2) ?
Cs1 Te3 Cs4 . . 156.45(2) ?
Sn1 Te3 Cs1 . 5_657 153.47(2) ?
Cs1 Te3 Cs1 . 5_657 104.216(18) ?
Cs4 Te3 Cs1 . 5_657 83.42(2) ?
Sn1 Te3 Cs3 . . 79.63(2) ?
Cs1 Te3 Cs3 . . 126.29(2) ?
Cs4 Te3 Cs3 . . 77.05(3) ?
Cs1 Te3 Cs3 5_657 . 75.30(2) ?
Sn1 Te3 Cs3 . 6 141.31(2) ?
Cs1 Te3 Cs3 . 6 75.393(18) ?
Cs4 Te3 Cs3 . 6 88.41(2) ?
Cs1 Te3 Cs3 5_657 6 64.74(2) ?
Cs3 Te3 Cs3 . 6 138.786(17) ?
Sn1 Te3 Cs3 . 2_657 88.31(2) ?
Cs1 Te3 Cs3 . 2_657 65.15(2) ?
Cs4 Te3 Cs3 . 2_657 137.91(2) ?
Cs1 Te3 Cs3 5_657 2_657 72.94(2) ?
Cs3 Te3 Cs3 . 2_657 63.67(3) ?
Cs3 Te3 Cs3 6 2_657 110.905(18) ?
Sn1 Te3 Cs4 . 6 74.08(2) ?
Cs1 Te3 Cs4 . 6 78.30(2) ?
Cs4 Te3 Cs4 . 6 80.15(2) ?
Cs1 Te3 Cs4 5_657 6 132.04(2) ?
Cs3 Te3 Cs4 . 6 141.580(19) ?
Cs3 Te3 Cs4 6 6 70.043(14) ?
Cs3 Te3 Cs4 2_657 6 140.99(2) ?
Te3 Cs1 Te3 . 2_656 162.33(3) ?
Te3 Cs1 Te3 . 6 92.693(19) ?
Te3 Cs1 Te3 2_656 6 75.784(18) ?
Te3 Cs1 Te3 . 5_657 75.784(18) ?
Te3 Cs1 Te3 2_656 5_657 92.693(19) ?
Te3 Cs1 Te3 6 5_657 99.42(3) ?
Te3 Cs1 Te1 . 8 119.11(2) ?
Te3 Cs1 Te1 2_656 8 71.98(2) ?
Te3 Cs1 Te1 6 8 147.694(15) ?
Te3 Cs1 Te1 5_657 8 84.32(2) ?
Te3 Cs1 Te1 . 7_557 71.98(2) ?
Te3 Cs1 Te1 2_656 7_557 119.11(2) ?
Te3 Cs1 Te1 6 7_557 84.32(2) ?
Te3 Cs1 Te1 5_657 7_557 147.694(15) ?
Te1 Cs1 Te1 8 7_557 109.51(3) ?
Te3 Cs1 Cs3 . 2_657 62.311(18) ?
Te3 Cs1 Cs3 2_656 2_657 123.429(18) ?
Te3 Cs1 Cs3 6 2_657 149.79(2) ?
Te3 Cs1 Cs3 5_657 2_657 59.93(2) ?
Te1 Cs1 Cs3 8 2_657 57.92(2) ?
Te1 Cs1 Cs3 7_557 2_657 101.94(3) ?
Te3 Cs1 Cs3 . 1_554 123.429(18) ?
Te3 Cs1 Cs3 2_656 1_554 62.311(18) ?
Te3 Cs1 Cs3 6 1_554 59.93(2) ?
Te3 Cs1 Cs3 5_657 1_554 149.793(19) ?
Te1 Cs1 Cs3 8 1_554 101.94(3) ?
Te1 Cs1 Cs3 7_557 1_554 57.92(2) ?
Cs3 Cs1 Cs3 2_657 1_554 147.38(3) ?
Te3 Cs1 Sn1 . . 38.728(16) ?
Te3 Cs1 Sn1 2_656 . 156.31(2) ?
Te3 Cs1 Sn1 6 . 102.495(17) ?
Te3 Cs1 Sn1 5_657 . 110.773(17) ?
Te1 Cs1 Sn1 8 . 106.09(2) ?
Te1 Cs1 Sn1 7_557 . 38.129(14) ?
Cs3 Cs1 Sn1 2_657 . 69.36(2) ?
Cs3 Cs1 Sn1 1_554 . 96.00(2) ?
Te3 Cs1 Sn1 . 2_656 156.31(2) ?
Te3 Cs1 Sn1 2_656 2_656 38.728(16) ?
Te3 Cs1 Sn1 6 2_656 110.773(17) ?
Te3 Cs1 Sn1 5_657 2_656 102.495(17) ?
Te1 Cs1 Sn1 8 2_656 38.129(14) ?
Te1 Cs1 Sn1 7_557 2_656 106.09(2) ?
Cs3 Cs1 Sn1 2_657 2_656 96.00(2) ?
Cs3 Cs1 Sn1 1_554 2_656 69.36(2) ?
Sn1 Cs1 Sn1 . 2_656 127.60(3) ?
Te3 Cs1 Cs2 . 3 98.833(14) ?
Te3 Cs1 Cs2 2_656 3 98.833(14) ?
Te3 Cs1 Cs2 6 3 130.290(16) ?
Te3 Cs1 Cs2 5_657 3 130.290(16) ?
Te1 Cs1 Cs2 8 3 54.757(14) ?
Te1 Cs1 Cs2 7_557 3 54.757(14) ?
Cs3 Cs1 Cs2 2_657 3 73.691(13) ?
Cs3 Cs1 Cs2 1_554 3 73.691(13) ?
Sn1 Cs1 Cs2 . 3 63.799(13) ?
Sn1 Cs1 Cs2 2_656 3 63.799(13) ?
Te3 Cs1 Cs3 . 6 55.625(13) ?
Te3 Cs1 Cs3 2_656 6 106.86(2) ?
Te3 Cs1 Cs3 6 6 53.061(17) ?
Te3 Cs1 Cs3 5_657 6 56.256(18) ?
Te1 Cs1 Cs3 8 6 140.579(16) ?
Te1 Cs1 Cs3 7_557 6 105.038(17) ?
Cs3 Cs1 Cs3 2_657 6 97.057(15) ?
Cs3 Cs1 Cs3 1_554 6 112.293(18) ?
Sn1 Cs1 Cs3 . 6 89.618(18) ?
Sn1 Cs1 Cs3 2_656 6 142.775(16) ?
Cs2 Cs1 Cs3 3 6 153.403(10) ?
Te2 Cs2 Te2 . 2_556 68.52(3) ?
Te2 Cs2 Te2 . 5_557 82.411(17) ?
Te2 Cs2 Te2 2_556 5_557 113.555(18) ?
Te2 Cs2 Te2 . 6 113.555(18) ?
Te2 Cs2 Te2 2_556 6 82.411(17) ?
Te2 Cs2 Te2 5_557 6 161.37(3) ?
Te2 Cs2 Te1 . 5_557 141.385(17) ?
Te2 Cs2 Te1 2_556 5_557 96.46(2) ?
Te2 Cs2 Te1 5_557 5_557 71.15(2) ?
Te2 Cs2 Te1 6 5_557 98.51(3) ?
Te2 Cs2 Te1 . 6 96.46(2) ?
Te2 Cs2 Te1 2_556 6 141.385(17) ?
Te2 Cs2 Te1 5_557 6 98.51(2) ?
Te2 Cs2 Te1 6 6 71.15(2) ?
Te1 Cs2 Te1 5_557 6 114.53(3) ?
Te2 Cs2 Cs4 . 6 58.203(18) ?
Te2 Cs2 Cs4 2_556 6 83.59(2) ?
Te2 Cs2 Cs4 5_557 6 128.38(2) ?
Te2 Cs2 Cs4 6 6 60.28(2) ?
Te1 Cs2 Cs4 5_557 6 158.671(14) ?
Te1 Cs2 Cs4 6 6 59.089(17) ?
Te2 Cs2 Cs4 . 5_557 83.59(2) ?
Te2 Cs2 Cs4 2_556 5_557 58.203(18) ?
Te2 Cs2 Cs4 5_557 5_557 60.28(2) ?
Te2 Cs2 Cs4 6 5_557 128.38(2) ?
Te1 Cs2 Cs4 5_557 5_557 59.089(17) ?
Te1 Cs2 Cs4 6 5_557 158.671(14) ?
Cs4 Cs2 Cs4 6 5_557 134.55(3) ?
Te2 Cs2 Cs1 . 3_445 145.740(14) ?
Te2 Cs2 Cs1 2_556 3_445 145.740(14) ?
Te2 Cs2 Cs1 5_557 3_445 80.685(13) ?
Te2 Cs2 Cs1 6 3_445 80.685(13) ?
Te1 Cs2 Cs1 5_557 3_445 57.263(14) ?
Te1 Cs2 Cs1 6 3_445 57.263(14) ?
Cs4 Cs2 Cs1 6 3_445 112.724(13) ?
Cs4 Cs2 Cs1 5_557 3_445 112.724(13) ?
Te2 Cs2 Cs3 . 3_444 159.156(14) ?
Te2 Cs2 Cs3 2_556 3_444 95.04(2) ?
Te2 Cs2 Cs3 5_557 3_444 116.894(19) ?
Te2 Cs2 Cs3 6 3_444 49.264(14) ?
Te1 Cs2 Cs3 5_557 3_444 49.79(2) ?
Te1 Cs2 Cs3 6 3_444 88.66(3) ?
Cs4 Cs2 Cs3 6 3_444 108.90(2) ?
Cs4 Cs2 Cs3 5_557 3_444 98.86(2) ?
Cs1 Cs2 Cs3 3_445 3_444 51.795(13) ?
Te2 Cs2 Cs3 . 4_547 95.04(2) ?
Te2 Cs2 Cs3 2_556 4_547 159.156(14) ?
Te2 Cs2 Cs3 5_557 4_547 49.264(14) ?
Te2 Cs2 Cs3 6 4_547 116.894(19) ?
Te1 Cs2 Cs3 5_557 4_547 88.67(3) ?
Te1 Cs2 Cs3 6 4_547 49.79(2) ?
Cs4 Cs2 Cs3 6 4_547 98.86(2) ?
Cs4 Cs2 Cs3 5_557 4_547 108.90(2) ?
Cs1 Cs2 Cs3 3_445 4_547 51.795(12) ?
Cs3 Cs2 Cs3 3_444 4_547 103.59(3) ?
Te2 Cs2 Cs4 . . 47.008(12) ?
Te2 Cs2 Cs4 2_556 . 115.43(2) ?
Te2 Cs2 Cs4 5_557 . 66.444(18) ?
Te2 Cs2 Cs4 6 . 116.685(18) ?
Te1 Cs2 Cs4 5_557 . 134.239(19) ?
Te1 Cs2 Cs4 6 . 57.827(19) ?
Cs4 Cs2 Cs4 6 . 62.36(2) ?
Cs4 Cs2 Cs4 5_557 . 110.24(2) ?
Cs1 Cs2 Cs4 3_445 . 98.784(10) ?
Cs3 Cs2 Cs4 3_444 . 145.676(16) ?
Cs3 Cs2 Cs4 4_547 . 50.434(16) ?
Te1 Cs3 Te3 . . 86.29(3) ?
Te1 Cs3 Te2 . 8_556 129.93(2) ?
Te3 Cs3 Te2 . 8_556 115.42(3) ?
Te1 Cs3 Te2 . 7_557 86.56(3) ?
Te3 Cs3 Te2 . 7_557 68.171(19) ?
Te2 Cs3 Te2 8_556 7_557 64.45(3) ?
Te1 Cs3 Te1 . 7_558 64.83(3) ?
Te3 Cs3 Te1 . 7_558 148.064(18) ?
Te2 Cs3 Te1 8_556 7_558 94.42(2) ?
Te2 Cs3 Te1 7_557 7_558 120.14(2) ?
Te1 Cs3 Te3 . 6_556 92.566(19) ?
Te3 Cs3 Te3 . 6_556 86.507(17) ?
Te2 Cs3 Te3 8_556 6_556 130.93(2) ?
Te2 Cs3 Te3 7_557 6_556 154.672(17) ?
Te1 Cs3 Te3 7_558 6_556 81.723(18) ?
Te1 Cs3 Te3 . 2_657 161.617(18) ?
Te3 Cs3 Te3 . 2_657 93.59(3) ?
Te2 Cs3 Te3 8_556 2_657 66.35(2) ?
Te2 Cs3 Te3 7_557 2_657 110.48(2) ?
Te1 Cs3 Te3 7_558 2_657 109.46(3) ?
Te3 Cs3 Te3 6_556 2_657 69.096(17) ?
Te1 Cs3 Cs1 . 1_556 116.28(3) ?
Te3 Cs3 Cs1 . 1_556 134.35(2) ?
Te2 Cs3 Cs1 8_556 1_556 81.21(3) ?
Te2 Cs3 Cs1 7_557 1_556 145.598(18) ?
Te1 Cs3 Cs1 7_558 1_556 57.850(16) ?
Te3 Cs3 Cs1 6_556 1_556 55.332(14) ?
Te3 Cs3 Cs1 2_657 1_556 52.54(2) ?
Te1 Cs3 Cs3 . 2_657 136.99(2) ?
Te3 Cs3 Cs3 . 2_657 60.53(2) ?
Te2 Cs3 Cs3 8_556 2_657 57.689(15) ?
Te2 Cs3 Cs3 7_557 2_657 57.219(18) ?
Te1 Cs3 Cs3 7_558 2_657 151.27(2) ?
Te3 Cs3 Cs3 6_556 2_657 110.341(13) ?
Te3 Cs3 Cs3 2_657 2_657 55.801(18) ?
Cs1 Cs3 Cs3 1_556 2_657 106.65(2) ?
Te1 Cs3 Sn1 . . 67.89(3) ?
Te3 Cs3 Sn1 . . 38.216(14) ?
Te2 Cs3 Sn1 8_556 . 100.99(3) ?
Te2 Cs3 Sn1 7_557 . 37.680(12) ?
Te1 Cs3 Sn1 7_558 . 128.705(19) ?
Te3 Cs3 Sn1 6_556 . 119.475(16) ?
Te3 Cs3 Sn1 2_657 . 121.59(3) ?
Cs1 Cs3 Sn1 1_556 . 172.449(17) ?
Cs3 Cs3 Sn1 2_657 . 69.16(2) ?
Te1 Cs3 Cs4 . 4_557 53.185(13) ?
Te3 Cs3 Cs4 . 4_557 106.86(2) ?
Te2 Cs3 Cs4 8_556 4_557 76.96(2) ?
Te2 Cs3 Cs4 7_557 4_557 53.751(19) ?
Te1 Cs3 Cs4 7_558 4_557 67.438(16) ?
Te3 Cs3 Cs4 6_556 4_557 140.834(19) ?
Te3 Cs3 Cs4 2_657 4_557 142.974(16) ?
Cs1 Cs3 Cs4 1_556 4_557 118.502(19) ?
Cs3 Cs3 Cs4 2_657 4_557 108.215(13) ?
Sn1 Cs3 Cs4 . 4_557 69.042(17) ?
Te1 Cs3 Cs1 . 5_657 117.968(17) ?
Te3 Cs3 Cs1 . 5_657 51.635(15) ?
Te2 Cs3 Cs1 8_556 5_657 110.244(19) ?
Te2 Cs3 Cs1 7_557 5_657 109.87(2) ?
Te1 Cs3 Cs1 7_558 5_657 129.890(15) ?
Te3 Cs3 Cs1 6_556 5_657 48.983(17) ?
Te3 Cs3 Cs1 2_657 5_657 50.799(13) ?
Cs1 Cs3 Cs1 1_556 5_657 82.943(15) ?
Cs3 Cs3 Cs1 2_657 5_657 63.403(10) ?
Sn1 Cs3 Cs1 . 5_657 89.527(15) ?
Cs4 Cs3 Cs1 4_557 5_657 158.493(16) ?
Te3 Cs4 Te1 . 4_547 87.899(19) ?
Te3 Cs4 Te2 . 6_556 166.92(2) ?
Te1 Cs4 Te2 4_547 6_556 87.88(2) ?
Te3 Cs4 Te1 . . 86.71(2) ?
Te1 Cs4 Te1 4_547 . 154.71(2) ?
Te2 Cs4 Te1 6_556 . 91.86(2) ?
Te3 Cs4 Te2 . . 86.10(2) ?
Te1 Cs4 Te2 4_547 . 136.79(2) ?
Te2 Cs4 Te2 6_556 . 105.36(2) ?
Te1 Cs4 Te2 . . 67.390(19) ?
Te3 Cs4 Cs2 . 5_557 132.62(2) ?
Te1 Cs4 Cs2 4_547 5_557 138.360(18) ?
Te2 Cs4 Cs2 6_556 5_557 54.73(2) ?
Te1 Cs4 Cs2 . 5_557 55.977(15) ?
Te2 Cs4 Cs2 . 5_557 54.828(19) ?
Te3 Cs4 Te3 . 6_556 85.70(2) ?
Te1 Cs4 Te3 4_547 6_556 67.598(15) ?
Te2 Cs4 Te3 6_556 6_556 81.25(2) ?
Te1 Cs4 Te3 . 6_556 87.360(17) ?
Te2 Cs4 Te3 . 6_556 153.84(2) ?
Cs2 Cs4 Te3 5_557 6_556 116.81(2) ?
Te3 Cs4 Sn1 . 7_557 67.449(15) ?
Te1 Cs4 Sn1 4_547 7_557 153.755(18) ?
Te2 Cs4 Sn1 6_556 7_557 118.142(17) ?
Te1 Cs4 Sn1 . 7_557 38.103(14) ?
Te2 Cs4 Sn1 . 7_557 37.476(11) ?
Cs2 Cs4 Sn1 5_557 7_557 65.183(17) ?
Te3 Cs4 Sn1 6_556 7_557 116.934(17) ?
Te3 Cs4 Sn1 . 6_556 103.59(2) ?
Te1 Cs4 Sn1 4_547 6_556 38.251(13) ?
Te2 Cs4 Sn1 6_556 6_556 66.005(17) ?
Te1 Cs4 Sn1 . 6_556 120.01(2) ?
Te2 Cs4 Sn1 . 6_556 167.727(19) ?
Cs2 Cs4 Sn1 5_557 6_556 119.48(2) ?
Te3 Cs4 Sn1 6_556 6_556 36.888(13) ?
Sn1 Cs4 Sn1 7_557 6_556 153.798(19) ?
Te3 Cs4 Cs3 . 4_547 129.956(18) ?
Te1 Cs4 Cs3 4_547 4_547 53.746(18) ?
Te2 Cs4 Cs3 6_556 4_547 55.084(14) ?
Te1 Cs4 Cs3 . 4_547 141.788(19) ?
Te2 Cs4 Cs3 . 4_547 100.60(2) ?
Cs2 Cs4 Cs3 5_557 4_547 86.981(19) ?
Te3 Cs4 Cs3 6_556 4_547 103.705(19) ?
Sn1 Cs4 Cs3 7_557 4_547 137.69(2) ?
Sn1 Cs4 Cs3 6_556 4_547 67.44(2) ?
Te3 Cs4 Cs3 . . 53.152(16) ?
Te1 Cs4 Cs3 4_547 . 107.02(2) ?
Te2 Cs4 Cs3 6_556 . 116.71(2) ?
Te1 Cs4 Cs3 . . 51.162(15) ?
Te2 Cs4 Cs3 . . 103.16(3) ?
Cs2 Cs4 Cs3 5_557 . 106.22(2) ?
Te3 Cs4 Cs3 6_556 . 52.812(19) ?
Sn1 Cs4 Cs3 7_557 . 65.91(2) ?
Sn1 Cs4 Cs3 6_556 . 88.80(3) ?
Cs3 Cs4 Cs3 4_547 . 156.231(16) ?
Te3 Cs4 Cs1 . 5_657 49.173(17) ?
Te1 Cs4 Cs1 4_547 5_657 50.987(13) ?
Te2 Cs4 Cs1 6_556 5_657 119.71(2) ?
Te1 Cs4 Cs1 . 5_657 108.83(2) ?
Te2 Cs4 Cs1 . 5_657 134.93(2) ?
Cs2 Cs4 Cs1 5_557 5_657 160.551(18) ?
Te3 Cs4 Cs1 6_556 5_657 45.85(2) ?
Sn1 Cs4 Cs1 7_557 5_657 111.639(17) ?
Sn1 Cs4 Cs1 6_556 5_657 54.433(19) ?
Cs3 Cs4 Cs1 4_547 5_657 104.725(18) ?
Cs3 Cs4 Cs1 . 5_657 57.678(19) ?

loop_
_geom_bond_atom_site_label_1
_geom_bond_atom_site_label_2
_geom_bond_site_symmetry_2
_geom_bond_distance
_geom_bond_publ_flag
Sn1 Te2 7_557 2.7206(9) yes
Sn1 Te3 . 2.7500(8) yes
Sn1 Te1 7_557 2.7530(9) yes
Sn1 Sn1 7_557 2.8506(11) yes
Sn1 Cs4 7_557 4.3640(11) ?
Sn1 Cs1 . 4.3693(11) ?
Sn1 Cs3 . 4.3726(13) ?
Sn1 Cs4 6 4.4056(11) ?
Te1 Sn1 7_557 2.7530(9) ?
Te1 Cs4 4_557 3.8336(10) yes
Te1 Cs3 . 3.8616(10) yes
Te1 Cs2 5_557 3.8703(9) yes
Te1 Cs1 7_557 3.9861(9) yes
Te1 Cs3 7_558 3.9894(11) yes
Te1 Cs4 . 4.0064(11) yes
Te2 Sn1 7_557 2.7206(9) ?
Te2 Cs2 . 3.7495(10) yes
Te2 Cs2 5_557 3.8184(10) yes
Te2 Cs4 6 3.9034(11) yes
Te2 Cs3 8_455 3.9482(9) yes
Te2 Cs3 7_557 3.9689(9) yes
Te2 Cs4 . 4.0566(12) yes
Te3 Cs1 . 3.7089(11) yes
Te3 Cs4 . 3.7514(11) yes
Te3 Cs1 5_657 3.8558(11) yes
Te3 Cs3 . 3.9306(10) yes
Te3 Cs3 6 4.0572(10) yes
Te3 Cs3 2_657 4.1373(11) yes
Te3 Cs4 6 4.2782(16) yes
Cs1 Te3 2_656 3.7089(11) ?
Cs1 Te3 6 3.8558(11) ?
Cs1 Te3 5_657 3.8558(11) ?
Cs1 Te1 8 3.9861(9) ?
Cs1 Te1 7_557 3.9861(9) ?
Cs1 Cs3 2_657 4.2397(12) ?
Cs1 Cs3 1_554 4.2397(12) ?
Cs1 Sn1 2_656 4.3693(11) ?
Cs1 Cs2 3 4.3931(14) ?
Cs1 Cs3 6 4.7568(12) ?
Cs2 Te2 2_556 3.7495(10) ?
Cs2 Te2 5_557 3.8184(10) ?
Cs2 Te2 6 3.8184(10) ?
Cs2 Te1 5_557 3.8703(9) ?
Cs2 Te1 6 3.8703(9) ?
Cs2 Cs4 6 4.2299(9) ?
Cs2 Cs4 5_557 4.2299(10) ?
Cs2 Cs1 3_445 4.3931(14) ?
Cs2 Cs3 3_444 5.1782(12) ?
Cs2 Cs3 4_547 5.1782(12) ?
Cs2 Cs4 . 5.5458(19) ?
Cs3 Te2 8_556 3.9482(9) ?
Cs3 Te2 7_557 3.9689(9) ?
Cs3 Te1 7_558 3.9894(11) ?
Cs3 Te3 6_556 4.0572(10) ?
Cs3 Te3 2_657 4.1373(11) ?
Cs3 Cs1 1_556 4.2397(12) ?
Cs3 Cs3 2_657 4.2593(14) ?
Cs3 Cs4 4_557 4.5811(11) ?
Cs3 Cs1 5_657 4.7568(12) ?
Cs4 Te1 4_547 3.8336(10) ?
Cs4 Te2 6_556 3.9034(11) ?
Cs4 Cs2 5_557 4.2299(9) ?
Cs4 Te3 6_556 4.2782(16) ?
Cs4 Sn1 7_557 4.3640(11) ?
Cs4 Sn1 6_556 4.4056(11) ?
Cs4 Cs3 4_547 4.5811(11) ?
Cs4 Cs1 5_657 5.0620(12) ?
